data_7715918
loop_
_publ_author_name
'Bubnov, Michael P.'
'Zolotukhin, Alexey A.'
'Fukin, Georgy K.'
'Rumyantcev, Roman V.'
'Bogomyakov, Artem S.'

_publ_section_title
;
 Valence tautomeric interconversion of bis-dioxolene cobalt complex with
 imino-pyridine functionalized by TEMPO moiety in solid solutions with
 isostructural nickel analogue: phase transitions and monocrystal
 destruction.
;
_journal_issue 21
_journal_name_full 'Dalton transactions (Cambridge, England : 2003)'
_journal_page_first 9151
_journal_page_last 9160
_journal_paper_doi 10.1039/d4dt00453a
_journal_volume 53
_journal_year 2024
_chemical_formula_sum 'C43 H62 Co0.11 N3 Ni0.89 O5'
_chemical_formula_weight 759.69
_space_group_crystal_system monoclinic
_space_group_IT_number 14
_space_group_name_Hall '-P 2ybc'
_space_group_name_H-M_alt 'P 1 21/c 1'
_atom_sites_solution_hydrogens geom
_atom_sites_solution_primary dual
_atom_sites_solution_secondary difmap
_audit_creation_method SHELXL-2019/3
_audit_update_record
;
2024-02-14 deposited with the CCDC.	2024-04-17 downloaded from the CCDC.
;
_cell_angle_alpha 90
_cell_angle_beta 100.6212(12)
_cell_angle_gamma 90
_cell_formula_units_Z 4
_cell_length_a 10.70656(13)
_cell_length_b 15.45339(16)
_cell_length_c 26.9829(4)
_cell_measurement_reflns_used 12795
_cell_measurement_temperature 130(2)
_cell_measurement_theta_max 27.3850
_cell_measurement_theta_min 3.3230
_cell_volume 4387.90(10)
_computing_cell_refinement 'CrysAlisPro 1.171.38.46 (Rigaku OD, 2015)'
_computing_data_collection 'CrysAlisPro 1.171.38.46 (Rigaku OD, 2015)'
_computing_data_reduction 'CrysAlisPro 1.171.38.46 (Rigaku OD, 2015)'
_computing_structure_refinement SHELXL-2019/3
_computing_structure_solution SHELXT-2014/5
_diffrn_ambient_temperature 130(2)
_diffrn_detector_area_resol_mean 16.0704
_diffrn_measured_fraction_theta_full 0.998
_diffrn_measured_fraction_theta_max 0.999
_diffrn_measurement_device_type 'Xcalibur, Eos'
_diffrn_measurement_method '\w scans'
_diffrn_radiation_type MoK\a
_diffrn_radiation_wavelength 0.71073
_diffrn_reflns_av_R_equivalents 0.0596
_diffrn_reflns_av_unetI/netI 0.0400
_diffrn_reflns_Laue_measured_fraction_full 0.998
_diffrn_reflns_Laue_measured_fraction_max 0.999
_diffrn_reflns_limit_h_max 15
_diffrn_reflns_limit_h_min -15
_diffrn_reflns_limit_k_max 21
_diffrn_reflns_limit_k_min -21
_diffrn_reflns_limit_l_max 37
_diffrn_reflns_limit_l_min -37
_diffrn_reflns_number 85866
_diffrn_reflns_point_group_measured_fraction_full 0.998
_diffrn_reflns_point_group_measured_fraction_max 0.999
_diffrn_reflns_theta_full 25.242
_diffrn_reflns_theta_max 29.999
_diffrn_reflns_theta_min 2.990
_diffrn_source 'fine-focus sealed X-ray tube'
_exptl_absorpt_coefficient_mu 0.480
_exptl_absorpt_correction_T_max 0.961
_exptl_absorpt_correction_T_min 0.918
_exptl_absorpt_correction_type analytical
_exptl_absorpt_process_details
;
CrysAlisPro 1.171.38.46 (Rigaku Oxford Diffraction, 2015)
Analytical numeric absorption correction using a multifaceted crystal
			model based on expressions derived by R.C. Clark & J.S. Reid.
(Clark, R. C. & Reid, J. S. (1995). Acta Cryst. A51, 887-897)
Empirical absorption correction using spherical harmonics,
 implemented in SCALE3 ABSPACK scaling algorithm.
;
_exptl_crystal_colour black
_exptl_crystal_density_diffrn 1.150
_exptl_crystal_description prism
_exptl_crystal_F_000 1636
_exptl_crystal_size_max 0.600
_exptl_crystal_size_mid 0.400
_exptl_crystal_size_min 0.200
_refine_diff_density_max 0.258
_refine_diff_density_min -0.297
_refine_diff_density_rms 0.044
_refine_ls_extinction_method none
_refine_ls_goodness_of_fit_ref 1.041
_refine_ls_hydrogen_treatment constr
_refine_ls_matrix_type full
_refine_ls_number_parameters 495
_refine_ls_number_reflns 12766
_refine_ls_number_restraints 0
_refine_ls_restrained_S_all 1.041
_refine_ls_R_factor_all 0.0742
_refine_ls_R_factor_gt 0.0436
_refine_ls_shift/su_max 0.001
_refine_ls_shift/su_mean 0.000
_refine_ls_structure_factor_coef Fsqd
_refine_ls_weighting_details 'w=1/[\s^2^(Fo^2^)+(0.0397P)^2^+0.5658P] where P=(Fo^2^+2Fc^2^)/3'
_refine_ls_weighting_scheme calc
_refine_ls_wR_factor_gt 0.0900
_refine_ls_wR_factor_ref 0.0994
_reflns_Friedel_coverage 0.000
_reflns_number_gt 9002
_reflns_number_total 12766
_reflns_threshold_expression 'I > 2\s(I)'
_cod_data_source_file d4dt00453a2.cif
_cod_data_source_block nicosqnntempo_130
_cod_depositor_comments 'Adding full bibliography for 7715910--7715918.cif.'
_cod_original_cell_volume 4387.90(9)
_cod_original_sg_symbol_H-M 'P 21/c'
_cod_database_code 7715918
_shelx_shelxl_version_number 2019/3
_shelx_space_group_comment
;
The symmetry employed for this shelxl refinement is uniquely defined
by the following loop, which should always be used as a source of
symmetry information in preference to the above space-group names.
They are only intended as comments.
;
_shelx_estimated_absorpt_t_min 0.762
_shelx_estimated_absorpt_t_max 0.910
_oxdiff_exptl_absorpt_empirical_full_min 0.821
_oxdiff_exptl_absorpt_empirical_full_max 1.266
_oxdiff_exptl_absorpt_empirical_details
;
Empirical correction (ABSPACK) includes:
- Absorption correction using spherical harmonics
- Frame scaling
;

loop_
_space_group_symop_operation_xyz
'x, y, z'
'-x, y+1/2, -z+1/2'
'-x, -y, -z'
'x, -y-1/2, z-1/2'

loop_
_atom_site_label
_atom_site_type_symbol
_atom_site_fract_x
_atom_site_fract_y
_atom_site_fract_z
_atom_site_U_iso_or_equiv
_atom_site_adp_type
_atom_site_occupancy
_atom_site_site_symmetry_order
_atom_site_calc_flag
_atom_site_refinement_flags_posn
_atom_site_refinement_flags_adp
_atom_site_refinement_flags_occupancy
_atom_site_disorder_assembly
_atom_site_disorder_group
Co1 Co 0.6369(8) 0.3322(5) 0.4011(4) 0.169(4) Uani 0.1111 1 d . . P A 1
Ni1 Ni 0.63534(3) 0.33217(2) 0.39977(2) 0.02630(6) Uani 0.8889 1 d . . P A 2
O1 O 0.49704(9) 0.26377(7) 0.42308(4) 0.0361(2) Uani 1 1 d . . . . .
O2 O 0.73365(10) 0.28862(7) 0.46635(4) 0.0395(3) Uani 1 1 d . . . . .
O3 O 0.78838(10) 0.38334(6) 0.37862(4) 0.0367(2) Uani 1 1 d . . . . .
O4 O 0.69917(10) 0.22720(7) 0.36584(4) 0.0407(3) Uani 1 1 d . . . . .
O5 O 0.46748(19) 0.16619(12) 0.18047(6) 0.0980(6) Uani 1 1 d . . . . .
N1 N 0.60088(11) 0.44979(8) 0.43067(5) 0.0331(3) Uani 1 1 d . . . . .
N2 N 0.50897(11) 0.38918(8) 0.33925(4) 0.0338(3) Uani 1 1 d . . . . .
N3 N 0.47021(16) 0.22226(11) 0.21520(6) 0.0584(4) Uani 1 1 d . . . . .
C1 C 0.53781(13) 0.22041(9) 0.46332(5) 0.0315(3) Uani 1 1 d . . . . .
C2 C 0.67068(14) 0.23484(9) 0.48770(6) 0.0328(3) Uani 1 1 d . . . . .
C3 C 0.72471(14) 0.19050(10) 0.53327(6) 0.0363(3) Uani 1 1 d . . . . .
C4 C 0.64432(16) 0.13779(11) 0.55262(6) 0.0424(4) Uani 1 1 d . . . . .
H4 H 0.675594 0.108969 0.583520 0.051 Uiso 1 1 calc R U . . .
C5 C 0.51628(16) 0.12342(10) 0.52924(6) 0.0418(4) Uani 1 1 d . . . . .
H5 H 0.466750 0.085034 0.545192 0.050 Uiso 1 1 calc R U . . .
C6 C 0.45986(14) 0.16163(9) 0.48501(6) 0.0346(3) Uani 1 1 d . . . . .
C7 C 0.86473(16) 0.20190(11) 0.55657(7) 0.0447(4) Uani 1 1 d . . . . .
C8 C 0.94677(18) 0.17469(15) 0.51866(8) 0.0637(6) Uani 1 1 d . . . . .
H8A H 0.929599 0.113994 0.509282 0.096 Uiso 1 1 calc R U . . .
H8B H 1.036699 0.181472 0.533835 0.096 Uiso 1 1 calc R U . . .
H8C H 0.926723 0.211111 0.488510 0.096 Uiso 1 1 calc R U . . .
C9 C 0.89123(19) 0.29590(13) 0.57187(9) 0.0673(6) Uani 1 1 d . . . . .
H9A H 0.874210 0.332767 0.541831 0.101 Uiso 1 1 calc R U . . .
H9B H 0.980391 0.302120 0.588259 0.101 Uiso 1 1 calc R U . . .
H9C H 0.836154 0.313318 0.595379 0.101 Uiso 1 1 calc R U . . .
C10 C 0.9033(2) 0.14632(15) 0.60367(8) 0.0649(6) Uani 1 1 d . . . . .
H10A H 0.854257 0.163850 0.629274 0.097 Uiso 1 1 calc R U . . .
H10B H 0.994177 0.154117 0.616948 0.097 Uiso 1 1 calc R U . . .
H10C H 0.886344 0.085320 0.595038 0.097 Uiso 1 1 calc R U . . .
C11 C 0.32346(15) 0.14334(10) 0.45898(6) 0.0401(4) Uani 1 1 d . . . . .
C12 C 0.25883(17) 0.07818(12) 0.48846(7) 0.0518(5) Uani 1 1 d . . . . .
H12A H 0.307382 0.024070 0.492166 0.078 Uiso 1 1 calc R U . . .
H12B H 0.172400 0.066891 0.470255 0.078 Uiso 1 1 calc R U . . .
H12C H 0.255187 0.101741 0.521882 0.078 Uiso 1 1 calc R U . . .
C13 C 0.32369(18) 0.10634(12) 0.40625(7) 0.0513(4) Uani 1 1 d . . . . .
H13A H 0.361407 0.148584 0.386265 0.077 Uiso 1 1 calc R U . . .
H13B H 0.236215 0.093979 0.389591 0.077 Uiso 1 1 calc R U . . .
H13C H 0.373583 0.052804 0.409202 0.077 Uiso 1 1 calc R U . . .
C14 C 0.24413(16) 0.22645(11) 0.45415(8) 0.0504(4) Uani 1 1 d . . . . .
H14A H 0.242950 0.249940 0.487799 0.076 Uiso 1 1 calc R U . . .
H14B H 0.157057 0.213496 0.437247 0.076 Uiso 1 1 calc R U . . .
H14C H 0.281620 0.269065 0.434323 0.076 Uiso 1 1 calc R U . . .
C15 C 0.85840(13) 0.32794(10) 0.36201(5) 0.0335(3) Uani 1 1 d . . . . .
C16 C 0.80920(14) 0.24026(10) 0.35519(6) 0.0355(3) Uani 1 1 d . . . . .
C17 C 0.88223(16) 0.17449(11) 0.33645(6) 0.0426(4) Uani 1 1 d . . . . .
C18 C 0.99417(18) 0.20029(13) 0.32420(7) 0.0556(5) Uani 1 1 d . . . . .
H18 H 1.043417 0.158542 0.310511 0.067 Uiso 1 1 calc R U . . .
C19 C 1.04091(17) 0.28519(13) 0.33066(7) 0.0555(5) Uani 1 1 d . . . . .
H19 H 1.120030 0.297894 0.321133 0.067 Uiso 1 1 calc R U . . .
C20 C 0.97881(14) 0.35002(11) 0.34984(6) 0.0422(4) Uani 1 1 d . . . . .
C21 C 0.83543(19) 0.08202(12) 0.33169(7) 0.0531(5) Uani 1 1 d . . . . .
C22 C 0.8212(2) 0.04825(13) 0.38346(8) 0.0734(6) Uani 1 1 d . . . . .
H22A H 0.902829 0.052739 0.406689 0.110 Uiso 1 1 calc R U . . .
H22B H 0.794172 -0.012430 0.380606 0.110 Uiso 1 1 calc R U . . .
H22C H 0.757273 0.082735 0.396347 0.110 Uiso 1 1 calc R U . . .
C23 C 0.7077(2) 0.07726(13) 0.29528(9) 0.0779(7) Uani 1 1 d . . . . .
H23A H 0.645802 0.114348 0.307649 0.117 Uiso 1 1 calc R U . . .
H23B H 0.677065 0.017365 0.293086 0.117 Uiso 1 1 calc R U . . .
H23C H 0.718448 0.097010 0.261812 0.117 Uiso 1 1 calc R U . . .
C24 C 0.9286(2) 0.02305(14) 0.31111(9) 0.0789(7) Uani 1 1 d . . . . .
H24A H 0.938228 0.043140 0.277575 0.118 Uiso 1 1 calc R U . . .
H24B H 0.895931 -0.036346 0.308733 0.118 Uiso 1 1 calc R U . . .
H24C H 1.011285 0.024543 0.333833 0.118 Uiso 1 1 calc R U . . .
C25 C 1.03052(16) 0.44073(12) 0.35992(8) 0.0543(5) Uani 1 1 d . . . . .
C26 C 0.94190(18) 0.50593(14) 0.32834(9) 0.0674(6) Uani 1 1 d . . . . .
H26A H 0.930786 0.490091 0.292628 0.101 Uiso 1 1 calc R U . . .
H26B H 0.979021 0.563972 0.333215 0.101 Uiso 1 1 calc R U . . .
H26C H 0.859173 0.505478 0.338965 0.101 Uiso 1 1 calc R U . . .
C27 C 1.0431(2) 0.46065(13) 0.41634(8) 0.0678(6) Uani 1 1 d . . . . .
H27A H 0.958539 0.461967 0.425327 0.102 Uiso 1 1 calc R U . . .
H27B H 1.084322 0.517016 0.423698 0.102 Uiso 1 1 calc R U . . .
H27C H 1.094573 0.415689 0.436023 0.102 Uiso 1 1 calc R U . . .
C28 C 1.16295(19) 0.44981(16) 0.34612(11) 0.0885(8) Uani 1 1 d . . . . .
H28A H 1.221392 0.408547 0.365922 0.133 Uiso 1 1 calc R U . . .
H28B H 1.194415 0.508826 0.353529 0.133 Uiso 1 1 calc R U . . .
H28C H 1.157454 0.437846 0.310116 0.133 Uiso 1 1 calc R U . . .
C29 C 0.65369(15) 0.48042(11) 0.47563(6) 0.0419(4) Uani 1 1 d . . . . .
H29 H 0.709447 0.444084 0.497974 0.050 Uiso 1 1 calc R U . . .
C30 C 0.63072(17) 0.56276(12) 0.49107(7) 0.0495(4) Uani 1 1 d . . . . .
H30 H 0.670612 0.583206 0.523315 0.059 Uiso 1 1 calc R U . . .
C31 C 0.54941(18) 0.61456(11) 0.45911(7) 0.0504(4) Uani 1 1 d . . . . .
H31 H 0.530985 0.671369 0.469144 0.061 Uiso 1 1 calc R U . . .
C32 C 0.49427(17) 0.58385(10) 0.41223(6) 0.0440(4) Uani 1 1 d . . . . .
H32 H 0.437130 0.618909 0.389614 0.053 Uiso 1 1 calc R U . . .
C33 C 0.52347(14) 0.50166(9) 0.39882(5) 0.0335(3) Uani 1 1 d . . . . .
C34 C 0.47571(14) 0.46482(10) 0.34899(6) 0.0357(3) Uani 1 1 d . . . . .
H34 H 0.420410 0.497348 0.324271 0.043 Uiso 1 1 calc R U . . .
C35 C 0.46218(16) 0.35319(11) 0.28892(6) 0.0403(4) Uani 1 1 d . . . . .
H35 H 0.394637 0.391332 0.269745 0.048 Uiso 1 1 calc R U . . .
C36 C 0.40984(15) 0.26384(11) 0.29475(6) 0.0421(4) Uani 1 1 d . . . . .
H36A H 0.336860 0.268741 0.312402 0.051 Uiso 1 1 calc R U . . .
H36B H 0.476046 0.228851 0.316266 0.051 Uiso 1 1 calc R U . . .
C37 C 0.36652(17) 0.21625(13) 0.24499(7) 0.0547(5) Uani 1 1 d . . . . .
C38 C 0.5438(2) 0.30208(13) 0.21046(7) 0.0576(5) Uani 1 1 d . . . . .
C39 C 0.57377(18) 0.34705(11) 0.26176(6) 0.0474(4) Uani 1 1 d . . . . .
H39A H 0.643424 0.315244 0.283485 0.057 Uiso 1 1 calc R U . . .
H39B H 0.604816 0.406233 0.256915 0.057 Uiso 1 1 calc R U . . .
C40 C 0.2425(2) 0.25325(19) 0.21478(8) 0.0836(8) Uani 1 1 d . . . . .
H40A H 0.250943 0.316008 0.211327 0.125 Uiso 1 1 calc R U . . .
H40B H 0.172405 0.240778 0.232474 0.125 Uiso 1 1 calc R U . . .
H40C H 0.224972 0.226606 0.181260 0.125 Uiso 1 1 calc R U . . .
C41 C 0.3473(2) 0.12150(14) 0.25592(9) 0.0720(6) Uani 1 1 d . . . . .
H41A H 0.318125 0.090618 0.224175 0.108 Uiso 1 1 calc R U . . .
H41B H 0.283529 0.116058 0.277531 0.108 Uiso 1 1 calc R U . . .
H41C H 0.427868 0.096548 0.273120 0.108 Uiso 1 1 calc R U . . .
C42 C 0.4711(3) 0.36015(18) 0.16923(8) 0.0921(9) Uani 1 1 d . . . . .
H42A H 0.449041 0.327140 0.137822 0.138 Uiso 1 1 calc R U . . .
H42B H 0.524312 0.409641 0.163903 0.138 Uiso 1 1 calc R U . . .
H42C H 0.393215 0.380965 0.179492 0.138 Uiso 1 1 calc R U . . .
C43 C 0.6701(2) 0.27632(15) 0.19600(9) 0.0775(7) Uani 1 1 d . . . . .
H43A H 0.713912 0.234751 0.220655 0.116 Uiso 1 1 calc R U . . .
H43B H 0.723196 0.327878 0.195646 0.116 Uiso 1 1 calc R U . . .
H43C H 0.654116 0.249812 0.162436 0.116 Uiso 1 1 calc R U . . .

loop_
_atom_site_aniso_label
_atom_site_aniso_U_11
_atom_site_aniso_U_22
_atom_site_aniso_U_33
_atom_site_aniso_U_23
_atom_site_aniso_U_13
_atom_site_aniso_U_12
Co1 0.188(8) 0.091(6) 0.240(10) -0.010(5) 0.069(7) -0.013(5)
Ni1 0.02681(12) 0.02224(14) 0.03200(12) 0.00102(12) 0.01102(9) -0.00027(11)
O1 0.0341(5) 0.0359(6) 0.0394(6) 0.0045(5) 0.0096(4) -0.0018(4)
O2 0.0347(6) 0.0343(6) 0.0499(7) 0.0057(5) 0.0086(5) -0.0022(5)
O3 0.0371(6) 0.0281(5) 0.0482(6) -0.0018(5) 0.0161(5) -0.0012(4)
O4 0.0399(6) 0.0291(6) 0.0550(7) -0.0040(5) 0.0138(5) -0.0025(5)
O5 0.1228(15) 0.0997(14) 0.0814(11) -0.0547(10) 0.0450(11) -0.0178(11)
N1 0.0341(6) 0.0314(7) 0.0365(7) 0.0003(5) 0.0134(5) 0.0002(5)
N2 0.0382(7) 0.0319(7) 0.0340(6) 0.0006(5) 0.0134(5) 0.0011(5)
N3 0.0693(10) 0.0623(11) 0.0460(9) -0.0192(8) 0.0165(8) 0.0029(8)
C1 0.0349(7) 0.0260(7) 0.0359(8) -0.0037(6) 0.0129(6) 0.0021(6)
C2 0.0353(7) 0.0251(7) 0.0404(8) -0.0029(6) 0.0130(6) 0.0023(6)
C3 0.0404(8) 0.0296(8) 0.0401(8) -0.0025(6) 0.0104(7) 0.0070(6)
C4 0.0512(10) 0.0380(9) 0.0388(9) 0.0037(7) 0.0105(7) 0.0057(7)
C5 0.0504(10) 0.0337(9) 0.0458(9) 0.0031(7) 0.0202(8) -0.0020(7)
C6 0.0390(8) 0.0267(7) 0.0421(8) -0.0031(6) 0.0175(7) 0.0003(6)
C7 0.0421(9) 0.0415(9) 0.0487(10) 0.0001(8) 0.0035(7) 0.0067(7)
C8 0.0422(10) 0.0812(15) 0.0689(13) 0.0002(11) 0.0133(9) 0.0148(10)
C9 0.0572(12) 0.0528(12) 0.0818(15) -0.0089(11) -0.0136(11) -0.0035(10)
C10 0.0566(12) 0.0729(15) 0.0607(13) 0.0144(11) -0.0010(10) 0.0127(10)
C11 0.0388(8) 0.0317(8) 0.0525(10) -0.0009(7) 0.0158(7) -0.0039(6)
C12 0.0483(10) 0.0434(10) 0.0688(12) 0.0012(9) 0.0236(9) -0.0112(8)
C13 0.0544(11) 0.0450(10) 0.0549(11) -0.0078(8) 0.0112(8) -0.0141(8)
C14 0.0387(9) 0.0400(10) 0.0744(13) 0.0002(9) 0.0151(8) -0.0008(7)
C15 0.0329(7) 0.0330(8) 0.0356(8) 0.0014(6) 0.0089(6) 0.0024(6)
C16 0.0363(8) 0.0329(8) 0.0372(8) -0.0012(6) 0.0066(6) 0.0045(6)
C17 0.0466(9) 0.0386(9) 0.0411(9) -0.0037(7) 0.0041(7) 0.0118(7)
C18 0.0523(11) 0.0570(12) 0.0602(12) -0.0050(9) 0.0177(9) 0.0219(9)
C19 0.0387(9) 0.0626(13) 0.0703(13) 0.0018(10) 0.0232(9) 0.0080(8)
C20 0.0320(8) 0.0456(10) 0.0499(10) 0.0062(7) 0.0103(7) 0.0017(7)
C21 0.0679(12) 0.0376(10) 0.0507(11) -0.0074(8) 0.0032(9) 0.0141(9)
C22 0.1102(19) 0.0410(11) 0.0697(14) 0.0014(10) 0.0183(13) 0.0057(12)
C23 0.0886(16) 0.0390(11) 0.0936(17) -0.0139(11) -0.0156(13) -0.0007(11)
C24 0.1086(19) 0.0489(13) 0.0790(16) -0.0141(11) 0.0170(14) 0.0284(12)
C25 0.0325(9) 0.0493(11) 0.0824(14) 0.0146(10) 0.0140(9) -0.0049(7)
C26 0.0515(11) 0.0548(12) 0.0982(17) 0.0288(12) 0.0200(11) -0.0024(9)
C27 0.0564(12) 0.0497(12) 0.0891(16) -0.0070(11) -0.0082(11) -0.0135(9)
C28 0.0420(11) 0.0788(17) 0.151(2) 0.0212(16) 0.0330(14) -0.0113(11)
C29 0.0431(9) 0.0412(9) 0.0420(9) -0.0037(7) 0.0093(7) -0.0011(7)
C30 0.0555(11) 0.0452(10) 0.0500(10) -0.0147(8) 0.0153(8) -0.0066(8)
C31 0.0640(11) 0.0334(9) 0.0597(11) -0.0094(8) 0.0264(9) -0.0008(8)
C32 0.0569(10) 0.0316(8) 0.0484(10) 0.0034(7) 0.0224(8) 0.0065(7)
C33 0.0383(8) 0.0293(7) 0.0370(8) 0.0016(6) 0.0180(6) -0.0001(6)
C34 0.0407(8) 0.0343(8) 0.0356(8) 0.0051(6) 0.0160(7) 0.0049(6)
C35 0.0473(9) 0.0431(9) 0.0315(8) -0.0007(7) 0.0099(7) 0.0080(7)
C36 0.0371(8) 0.0490(10) 0.0407(9) -0.0089(7) 0.0088(7) -0.0009(7)
C37 0.0479(10) 0.0670(13) 0.0477(10) -0.0183(9) 0.0049(8) -0.0007(9)
C38 0.0814(14) 0.0578(12) 0.0392(10) -0.0028(8) 0.0255(9) 0.0111(10)
C39 0.0631(11) 0.0441(10) 0.0402(9) -0.0006(7) 0.0232(8) 0.0002(8)
C40 0.0621(14) 0.120(2) 0.0608(13) -0.0278(14) -0.0093(11) 0.0128(14)
C41 0.0654(13) 0.0687(15) 0.0817(15) -0.0320(12) 0.0127(11) -0.0205(11)
C42 0.144(3) 0.0957(19) 0.0404(11) 0.0087(12) 0.0258(14) 0.0305(18)
C43 0.0990(17) 0.0711(15) 0.0779(15) -0.0122(12) 0.0573(14) 0.0005(13)

loop_
_atom_type_symbol
_atom_type_description
_atom_type_scat_dispersion_real
_atom_type_scat_dispersion_imag
_atom_type_scat_source
C C 0.0033 0.0016 'International Tables Vol C Tables 4.2.6.8 and 6.1.1.4'
H H 0.0000 0.0000 'International Tables Vol C Tables 4.2.6.8 and 6.1.1.4'
N N 0.0061 0.0033 'International Tables Vol C Tables 4.2.6.8 and 6.1.1.4'
O O 0.0106 0.0060 'International Tables Vol C Tables 4.2.6.8 and 6.1.1.4'
Co Co 0.3494 0.9721 'International Tables Vol C Tables 4.2.6.8 and 6.1.1.4'
Ni Ni 0.3393 1.1124 'International Tables Vol C Tables 4.2.6.8 and 6.1.1.4'

loop_
_geom_angle_atom_site_label_1
_geom_angle_atom_site_label_2
_geom_angle_atom_site_label_3
_geom_angle
_geom_angle_site_symmetry_1
_geom_angle_site_symmetry_3
_geom_angle_publ_flag
O2 Co1 O3 94.8(4) . . ?
O2 Co1 O1 81.7(3) . . ?
O3 Co1 O1 171.5(5) . . ?
O2 Co1 N1 93.5(4) . . ?
O3 Co1 N1 89.4(3) . . ?
O1 Co1 N1 98.5(4) . . ?
O2 Co1 O4 88.9(3) . . ?
O3 Co1 O4 79.7(3) . . ?
O1 Co1 O4 92.5(3) . . ?
N1 Co1 O4 169.0(5) . . ?
O2 Co1 N2 169.3(5) . . ?
O3 Co1 N2 92.3(4) . . ?
O1 Co1 N2 92.4(4) . . ?
N1 Co1 N2 78.5(3) . . ?
O4 Co1 N2 100.3(4) . . ?
O3 Ni1 O1 171.15(4) . . ?
O3 Ni1 O2 93.76(4) . . ?
O1 Ni1 O2 80.80(4) . . ?
O3 Ni1 O4 79.99(4) . . ?
O1 Ni1 O4 92.82(4) . . ?
O2 Ni1 O4 88.37(5) . . ?
O3 Ni1 N1 89.08(4) . . ?
O1 Ni1 N1 98.04(4) . . ?
O2 Ni1 N1 92.11(5) . . ?
O4 Ni1 N1 169.06(5) . . ?
O3 Ni1 N2 93.23(5) . . ?
O1 Ni1 N2 93.29(4) . . ?
O2 Ni1 N2 168.53(4) . . ?
O4 Ni1 N2 101.80(5) . . ?
N1 Ni1 N2 78.92(5) . . ?
C1 O1 Co1 111.7(3) . . ?
C1 O1 Ni1 112.58(9) . . ?
C2 O2 Co1 112.9(3) . . ?
C2 O2 Ni1 112.76(9) . . ?
C15 O3 Co1 113.9(3) . . ?
C15 O3 Ni1 113.72(9) . . ?
C16 O4 Ni1 111.95(9) . . ?
C16 O4 Co1 111.7(3) . . ?
C29 N1 C33 118.71(13) . . ?
C29 N1 Co1 126.4(3) . . ?
C33 N1 Co1 114.7(3) . . ?
C29 N1 Ni1 127.31(11) . . ?
C33 N1 Ni1 113.74(10) . . ?
C34 N2 C35 118.80(13) . . ?
C34 N2 Ni1 112.97(11) . . ?
C35 N2 Ni1 128.19(10) . . ?
C34 N2 Co1 112.5(2) . . ?
C35 N2 Co1 128.7(2) . . ?
O5 N3 C38 116.33(15) . . ?
O5 N3 C37 115.90(16) . . ?
C38 N3 C37 124.06(15) . . ?
O1 C1 C6 123.05(14) . . ?
O1 C1 C2 116.75(12) . . ?
C6 C1 C2 120.19(13) . . ?
O2 C2 C3 122.47(14) . . ?
O2 C2 C1 116.49(13) . . ?
C3 C2 C1 121.04(13) . . ?
C4 C3 C2 115.64(14) . . ?
C4 C3 C7 123.75(15) . . ?
C2 C3 C7 120.60(14) . . ?
C3 C4 C5 123.55(15) . . ?
C3 C4 H4 118.2 . . ?
C5 C4 H4 118.2 . . ?
C6 C5 C4 123.79(15) . . ?
C6 C5 H5 118.1 . . ?
C4 C5 H5 118.1 . . ?
C5 C6 C1 115.72(14) . . ?
C5 C6 C11 123.56(14) . . ?
C1 C6 C11 120.72(14) . . ?
C9 C7 C8 110.09(17) . . ?
C9 C7 C3 110.00(14) . . ?
C8 C7 C3 109.61(14) . . ?
C9 C7 C10 107.61(17) . . ?
C8 C7 C10 107.59(15) . . ?
C3 C7 C10 111.89(15) . . ?
C7 C8 H8A 109.5 . . ?
C7 C8 H8B 109.5 . . ?
H8A C8 H8B 109.5 . . ?
C7 C8 H8C 109.5 . . ?
H8A C8 H8C 109.5 . . ?
H8B C8 H8C 109.5 . . ?
C7 C9 H9A 109.5 . . ?
C7 C9 H9B 109.5 . . ?
H9A C9 H9B 109.5 . . ?
C7 C9 H9C 109.5 . . ?
H9A C9 H9C 109.5 . . ?
H9B C9 H9C 109.5 . . ?
C7 C10 H10A 109.5 . . ?
C7 C10 H10B 109.5 . . ?
H10A C10 H10B 109.5 . . ?
C7 C10 H10C 109.5 . . ?
H10A C10 H10C 109.5 . . ?
H10B C10 H10C 109.5 . . ?
C6 C11 C12 111.71(14) . . ?
C6 C11 C14 110.64(13) . . ?
C12 C11 C14 107.45(13) . . ?
C6 C11 C13 109.33(13) . . ?
C12 C11 C13 108.41(14) . . ?
C14 C11 C13 109.22(15) . . ?
C11 C12 H12A 109.5 . . ?
C11 C12 H12B 109.5 . . ?
H12A C12 H12B 109.5 . . ?
C11 C12 H12C 109.5 . . ?
H12A C12 H12C 109.5 . . ?
H12B C12 H12C 109.5 . . ?
C11 C13 H13A 109.5 . . ?
C11 C13 H13B 109.5 . . ?
H13A C13 H13B 109.5 . . ?
C11 C13 H13C 109.5 . . ?
H13A C13 H13C 109.5 . . ?
H13B C13 H13C 109.5 . . ?
C11 C14 H14A 109.5 . . ?
C11 C14 H14B 109.5 . . ?
H14A C14 H14B 109.5 . . ?
C11 C14 H14C 109.5 . . ?
H14A C14 H14C 109.5 . . ?
H14B C14 H14C 109.5 . . ?
O3 C15 C20 122.36(14) . . ?
O3 C15 C16 116.65(13) . . ?
C20 C15 C16 120.99(13) . . ?
O4 C16 C17 123.60(15) . . ?
O4 C16 C15 116.49(13) . . ?
C17 C16 C15 119.89(14) . . ?
C18 C17 C16 116.17(16) . . ?
C18 C17 C21 123.32(15) . . ?
C16 C17 C21 120.50(15) . . ?
C17 C18 C19 123.62(16) . . ?
C17 C18 H18 118.2 . . ?
C19 C18 H18 118.2 . . ?
C20 C19 C18 123.30(16) . . ?
C20 C19 H19 118.3 . . ?
C18 C19 H19 118.3 . . ?
C19 C20 C15 115.96(16) . . ?
C19 C20 C25 124.32(15) . . ?
C15 C20 C25 119.70(14) . . ?
C17 C21 C22 109.46(15) . . ?
C17 C21 C24 111.48(17) . . ?
C22 C21 C24 108.12(16) . . ?
C17 C21 C23 110.04(15) . . ?
C22 C21 C23 110.0(2) . . ?
C24 C21 C23 107.67(17) . . ?
C21 C22 H22A 109.5 . . ?
C21 C22 H22B 109.5 . . ?
H22A C22 H22B 109.5 . . ?
C21 C22 H22C 109.5 . . ?
H22A C22 H22C 109.5 . . ?
H22B C22 H22C 109.5 . . ?
C21 C23 H23A 109.5 . . ?
C21 C23 H23B 109.5 . . ?
H23A C23 H23B 109.5 . . ?
C21 C23 H23C 109.5 . . ?
H23A C23 H23C 109.5 . . ?
H23B C23 H23C 109.5 . . ?
C21 C24 H24A 109.5 . . ?
C21 C24 H24B 109.5 . . ?
H24A C24 H24B 109.5 . . ?
C21 C24 H24C 109.5 . . ?
H24A C24 H24C 109.5 . . ?
H24B C24 H24C 109.5 . . ?
C20 C25 C26 109.94(16) . . ?
C20 C25 C27 109.06(15) . . ?
C26 C25 C27 110.63(18) . . ?
C20 C25 C28 111.36(17) . . ?
C26 C25 C28 108.05(16) . . ?
C27 C25 C28 107.79(18) . . ?
C25 C26 H26A 109.5 . . ?
C25 C26 H26B 109.5 . . ?
H26A C26 H26B 109.5 . . ?
C25 C26 H26C 109.5 . . ?
H26A C26 H26C 109.5 . . ?
H26B C26 H26C 109.5 . . ?
C25 C27 H27A 109.5 . . ?
C25 C27 H27B 109.5 . . ?
H27A C27 H27B 109.5 . . ?
C25 C27 H27C 109.5 . . ?
H27A C27 H27C 109.5 . . ?
H27B C27 H27C 109.5 . . ?
C25 C28 H28A 109.5 . . ?
C25 C28 H28B 109.5 . . ?
H28A C28 H28B 109.5 . . ?
C25 C28 H28C 109.5 . . ?
H28A C28 H28C 109.5 . . ?
H28B C28 H28C 109.5 . . ?
N1 C29 C30 122.47(16) . . ?
N1 C29 H29 118.8 . . ?
C30 C29 H29 118.8 . . ?
C31 C30 C29 118.68(17) . . ?
C31 C30 H30 120.7 . . ?
C29 C30 H30 120.7 . . ?
C30 C31 C32 119.54(16) . . ?
C30 C31 H31 120.2 . . ?
C32 C31 H31 120.2 . . ?
C33 C32 C31 118.74(16) . . ?
C33 C32 H32 120.6 . . ?
C31 C32 H32 120.6 . . ?
N1 C33 C32 121.81(15) . . ?
N1 C33 C34 115.20(13) . . ?
C32 C33 C34 122.98(15) . . ?
N2 C34 C33 119.14(14) . . ?
N2 C34 H34 120.4 . . ?
C33 C34 H34 120.4 . . ?
N2 C35 C36 108.67(12) . . ?
N2 C35 C39 107.83(13) . . ?
C36 C35 C39 109.52(13) . . ?
N2 C35 H35 110.3 . . ?
C36 C35 H35 110.3 . . ?
C39 C35 H35 110.3 . . ?
C35 C36 C37 114.04(15) . . ?
C35 C36 H36A 108.7 . . ?
C37 C36 H36A 108.7 . . ?
C35 C36 H36B 108.7 . . ?
C37 C36 H36B 108.7 . . ?
H36A C36 H36B 107.6 . . ?
N3 C37 C41 107.88(16) . . ?
N3 C37 C36 108.00(14) . . ?
C41 C37 C36 108.93(16) . . ?
N3 C37 C40 110.39(17) . . ?
C41 C37 C40 109.17(18) . . ?
C36 C37 C40 112.36(16) . . ?
N3 C38 C42 110.1(2) . . ?
N3 C38 C43 108.36(17) . . ?
C42 C38 C43 108.89(17) . . ?
N3 C38 C39 109.04(14) . . ?
C42 C38 C39 112.72(17) . . ?
C43 C38 C39 107.57(18) . . ?
C35 C39 C38 114.44(16) . . ?
C35 C39 H39A 108.7 . . ?
C38 C39 H39A 108.7 . . ?
C35 C39 H39B 108.7 . . ?
C38 C39 H39B 108.7 . . ?
H39A C39 H39B 107.6 . . ?
C37 C40 H40A 109.5 . . ?
C37 C40 H40B 109.5 . . ?
H40A C40 H40B 109.5 . . ?
C37 C40 H40C 109.5 . . ?
H40A C40 H40C 109.5 . . ?
H40B C40 H40C 109.5 . . ?
C37 C41 H41A 109.5 . . ?
C37 C41 H41B 109.5 . . ?
H41A C41 H41B 109.5 . . ?
C37 C41 H41C 109.5 . . ?
H41A C41 H41C 109.5 . . ?
H41B C41 H41C 109.5 . . ?
C38 C42 H42A 109.5 . . ?
C38 C42 H42B 109.5 . . ?
H42A C42 H42B 109.5 . . ?
C38 C42 H42C 109.5 . . ?
H42A C42 H42C 109.5 . . ?
H42B C42 H42C 109.5 . . ?
C38 C43 H43A 109.5 . . ?
C38 C43 H43B 109.5 . . ?
H43A C43 H43B 109.5 . . ?
C38 C43 H43C 109.5 . . ?
H43A C43 H43C 109.5 . . ?
H43B C43 H43C 109.5 . . ?

loop_
_geom_bond_atom_site_label_1
_geom_bond_atom_site_label_2
_geom_bond_distance
_geom_bond_site_symmetry_2
_geom_bond_publ_flag
Co1 O2 1.989(10) . ?
Co1 O3 1.996(8) . ?
Co1 O1 2.010(8) . ?
Co1 N1 2.049(8) . ?
Co1 O4 2.054(8) . ?
Co1 N2 2.143(10) . ?
Ni1 O3 1.9951(10) . ?
Ni1 O1 2.0121(10) . ?
Ni1 O2 2.0225(11) . ?
Ni1 O4 2.0414(11) . ?
Ni1 N1 2.0612(12) . ?
Ni1 N2 2.1117(13) . ?
O1 C1 1.2821(17) . ?
O2 C2 1.2730(17) . ?
O3 C15 1.2728(17) . ?
O4 C16 1.2791(18) . ?
O5 N3 1.2726(19) . ?
N1 C29 1.328(2) . ?
N1 C33 1.3436(19) . ?
N2 C34 1.2635(18) . ?
N2 C35 1.4678(19) . ?
N3 C38 1.482(3) . ?
N3 C37 1.489(2) . ?
C1 C6 1.4297(19) . ?
C1 C2 1.470(2) . ?
C2 C3 1.433(2) . ?
C3 C4 1.358(2) . ?
C3 C7 1.525(2) . ?
C4 C5 1.417(2) . ?
C4 H4 0.9500 . ?
C5 C6 1.368(2) . ?
C5 H5 0.9500 . ?
C6 C11 1.526(2) . ?
C7 C9 1.522(3) . ?
C7 C8 1.525(2) . ?
C7 C10 1.527(2) . ?
C8 H8A 0.9800 . ?
C8 H8B 0.9800 . ?
C8 H8C 0.9800 . ?
C9 H9A 0.9800 . ?
C9 H9B 0.9800 . ?
C9 H9C 0.9800 . ?
C10 H10A 0.9800 . ?
C10 H10B 0.9800 . ?
C10 H10C 0.9800 . ?
C11 C12 1.526(2) . ?
C11 C14 1.532(2) . ?
C11 C13 1.534(2) . ?
C12 H12A 0.9800 . ?
C12 H12B 0.9800 . ?
C12 H12C 0.9800 . ?
C13 H13A 0.9800 . ?
C13 H13B 0.9800 . ?
C13 H13C 0.9800 . ?
C14 H14A 0.9800 . ?
C14 H14B 0.9800 . ?
C14 H14C 0.9800 . ?
C15 C20 1.429(2) . ?
C15 C16 1.453(2) . ?
C16 C17 1.430(2) . ?
C17 C18 1.360(3) . ?
C17 C21 1.512(2) . ?
C18 C19 1.404(3) . ?
C18 H18 0.9500 . ?
C19 C20 1.357(2) . ?
C19 H19 0.9500 . ?
C20 C25 1.513(2) . ?
C21 C22 1.525(3) . ?
C21 C24 1.529(3) . ?
C21 C23 1.532(3) . ?
C22 H22A 0.9800 . ?
C22 H22B 0.9800 . ?
C22 H22C 0.9800 . ?
C23 H23A 0.9800 . ?
C23 H23B 0.9800 . ?
C23 H23C 0.9800 . ?
C24 H24A 0.9800 . ?
C24 H24B 0.9800 . ?
C24 H24C 0.9800 . ?
C25 C26 1.531(3) . ?
C25 C27 1.535(3) . ?
C25 C28 1.537(2) . ?
C26 H26A 0.9800 . ?
C26 H26B 0.9800 . ?
C26 H26C 0.9800 . ?
C27 H27A 0.9800 . ?
C27 H27B 0.9800 . ?
C27 H27C 0.9800 . ?
C28 H28A 0.9800 . ?
C28 H28B 0.9800 . ?
C28 H28C 0.9800 . ?
C29 C30 1.375(2) . ?
C29 H29 0.9500 . ?
C30 C31 1.366(3) . ?
C30 H30 0.9500 . ?
C31 C32 1.378(2) . ?
C31 H31 0.9500 . ?
C32 C33 1.372(2) . ?
C32 H32 0.9500 . ?
C33 C34 1.463(2) . ?
C34 H34 0.9500 . ?
C35 C36 1.509(2) . ?
C35 C39 1.515(2) . ?
C35 H35 1.0000 . ?
C36 C37 1.526(2) . ?
C36 H36A 0.9900 . ?
C36 H36B 0.9900 . ?
C37 C41 1.515(3) . ?
C37 C40 1.535(3) . ?
C38 C42 1.526(3) . ?
C38 C43 1.527(3) . ?
C38 C39 1.529(2) . ?
C39 H39A 0.9900 . ?
C39 H39B 0.9900 . ?
C40 H40A 0.9800 . ?
C40 H40B 0.9800 . ?
C40 H40C 0.9800 . ?
C41 H41A 0.9800 . ?
C41 H41B 0.9800 . ?
C41 H41C 0.9800 . ?
C42 H42A 0.9800 . ?
C42 H42B 0.9800 . ?
C42 H42C 0.9800 . ?
C43 H43A 0.9800 . ?
C43 H43B 0.9800 . ?
C43 H43C 0.9800 . ?
